data_7223350
loop_
_publ_author_name
'Tarai, Arup'
'Baruah, Jubaraj B.'

_publ_section_title
;
 Oxime synthons in the salts and cocrystals of quinoline-4-carbaldoxime
 for non-covalent synthesis
;
_journal_issue 2
_journal_name_full CrystEngComm
_journal_page_first 298
_journal_paper_doi 10.1039/C5CE02029H
_journal_volume 18
_journal_year 2016
_chemical_formula_moiety 'C10 H8 N2 O, 0.5(C4 H4 O4)'
_chemical_formula_sum 'C12 H10 N2 O3'
_chemical_formula_weight 230.22
_chemical_name_systematic
; 
 ? 
;
_space_group_IT_number 14
_space_group_name_Hall '-P 2yn'
_symmetry_cell_setting monoclinic
_symmetry_space_group_name_Hall '-P 2yn'
_symmetry_space_group_name_H-M 'P 1 21/n 1'
_atom_sites_solution_hydrogens geom
_atom_sites_solution_primary direct
_atom_sites_solution_secondary difmap
_audit_creation_method SHELXL-97
_audit_update_record
;
2015-11-09 deposited with the CCDC.
2015-11-24 downloaded from the CCDC.
;
_cell_angle_alpha 90.00
_cell_angle_beta 90.201(7)
_cell_angle_gamma 90.00
_cell_formula_units_Z 4
_cell_length_a 12.6838(12)
_cell_length_b 5.0451(5)
_cell_length_c 16.3375(16)
_cell_measurement_temperature 296(2)
_cell_volume 1045.45(18)
_computing_structure_refinement 'SHELXL-97 (Sheldrick, 1997)'
_computing_structure_solution 'SHELXS-97 (Sheldrick, 1990)'
_diffrn_ambient_temperature 296(2)
_diffrn_measured_fraction_theta_full 1.000
_diffrn_measured_fraction_theta_max 1.000
_diffrn_measurement_device_type 'CCD area detector'
_diffrn_measurement_method 'phi and omega scans'
_diffrn_radiation_monochromator graphite
_diffrn_radiation_source 'fine-focus sealed tube'
_diffrn_radiation_type MoK\a
_diffrn_radiation_wavelength 0.71073
_diffrn_reflns_av_R_equivalents 0.0521
_diffrn_reflns_av_sigmaI/netI 0.0300
_diffrn_reflns_limit_h_max 15
_diffrn_reflns_limit_h_min -15
_diffrn_reflns_limit_k_max 6
_diffrn_reflns_limit_k_min -5
_diffrn_reflns_limit_l_max 19
_diffrn_reflns_limit_l_min -19
_diffrn_reflns_number 12263
_diffrn_reflns_theta_full 25.24
_diffrn_reflns_theta_max 25.24
_diffrn_reflns_theta_min 2.03
_exptl_absorpt_coefficient_mu 0.107
_exptl_absorpt_correction_T_max 0.987
_exptl_absorpt_correction_T_min 0.970
_exptl_absorpt_correction_type multi-scan
_exptl_absorpt_process_details multi-Scan
_exptl_crystal_colour Colourless
_exptl_crystal_density_diffrn 1.463
_exptl_crystal_density_method 'not measured'
_exptl_crystal_description Needle
_exptl_crystal_F_000 480
_exptl_crystal_size_max 0.32
_exptl_crystal_size_mid 0.24
_exptl_crystal_size_min 0.12
_refine_diff_density_max 0.249
_refine_diff_density_min -0.181
_refine_diff_density_rms 0.039
_refine_ls_extinction_method none
_refine_ls_goodness_of_fit_ref 1.051
_refine_ls_hydrogen_treatment mixed
_refine_ls_matrix_type full
_refine_ls_number_parameters 156
_refine_ls_number_reflns 1892
_refine_ls_number_restraints 0
_refine_ls_restrained_S_all 1.051
_refine_ls_R_factor_all 0.0618
_refine_ls_R_factor_gt 0.0427
_refine_ls_shift/su_max 0.000
_refine_ls_shift/su_mean 0.000
_refine_ls_structure_factor_coef Fsqd
_refine_ls_weighting_details 'calc w=1/[\s^2^(Fo^2^)+(0.0800P)^2^+0.0000P] where P=(Fo^2^+2Fc^2^)/3'
_refine_ls_weighting_scheme calc
_refine_ls_wR_factor_gt 0.1191
_refine_ls_wR_factor_ref 0.1314
_reflns_number_gt 1402
_reflns_number_total 1892
_reflns_threshold_expression >2sigma(I)
_cod_data_source_file c5ce02029h2.cif
_cod_data_source_block Cocrystal3
_cod_depositor_comments
;
The following automatic conversions were performed:

'_symmetry_cell_setting' value 'Monoclinic' changed to 'monoclinic'
according to
/usr/data/users/saulius/crontab/automatic-downloads/rss-feeds/RSC/lib/dictionaries/cif_core.dic
dictionary named 'cif_core.dic' version 2.4.2 from 2011-04-26.

'_exptl_absorpt_correction_type' value 'multi-Scan' changed to
'multi-scan' according to
/usr/data/users/saulius/crontab/automatic-downloads/rss-feeds/RSC/lib/dictionaries/cif_core.dic
dictionary named 'cif_core.dic' version 2.4.2 from 2011-04-26.

Automatic conversion script
Id: cif_fix_values 4268 2015-11-12 08:31:59Z antanas 

 Adding full bibliography for 7223344--7223350.cif.
;
_cod_original_sg_symbol_H-M 'P 21/n'
_cod_database_code 7223350

loop_
_symmetry_equiv_pos_as_xyz
'x, y, z'
'-x+1/2, y+1/2, -z+1/2'
'-x, -y, -z'
'x-1/2, -y-1/2, z-1/2'

loop_
_atom_site_label
_atom_site_type_symbol
_atom_site_fract_x
_atom_site_fract_y
_atom_site_fract_z
_atom_site_U_iso_or_equiv
_atom_site_adp_type
_atom_site_occupancy
_atom_site_symmetry_multiplicity
_atom_site_calc_flag
_atom_site_refinement_flags
C2 C 1.05598(14) 0.6019(4) 0.83043(11) 0.0344(5) Uani 1 1 d .
C10 C 0.94294(13) 0.2457(4) 0.77921(11) 0.0331(5) Uani 1 1 d .
C9 C 0.96223(14) 0.4451(3) 0.83875(11) 0.0327(4) Uani 1 1 d .
C3 C 1.12250(15) 0.5497(4) 0.76632(11) 0.0397(5) Uani 1 1 d .
H3 H 1.1840 0.6477 0.7600 0.048 Uiso 1 1 calc R
C8 C 0.88734(15) 0.4740(4) 0.90237(12) 0.0410(5) Uani 1 1 d .
H8 H 0.8980 0.6028 0.9423 0.049 Uiso 1 1 calc R
C1 C 1.07912(15) 0.8139(4) 0.88935(12) 0.0394(5) Uani 1 1 d .
H1 H 1.0317 0.8512 0.9311 0.047 Uiso 1 1 calc R
C5 C 0.85197(15) 0.0850(4) 0.78479(12) 0.0412(5) Uani 1 1 d .
H5 H 0.8396 -0.0452 0.7457 0.049 Uiso 1 1 calc R
C4 C 1.09765(15) 0.3492(4) 0.71065(12) 0.0399(5) Uani 1 1 d .
H4 H 1.1440 0.3165 0.6679 0.048 Uiso 1 1 calc R
C7 C 0.80005(16) 0.3172(4) 0.90636(13) 0.0454(5) Uani 1 1 d .
H7 H 0.7518 0.3406 0.9485 0.054 Uiso 1 1 calc R
C6 C 0.78255(16) 0.1198(4) 0.84694(13) 0.0462(5) Uani 1 1 d .
H6 H 0.7231 0.0125 0.8503 0.055 Uiso 1 1 calc R
C12 C 0.04449(15) 0.5611(4) 0.50808(12) 0.0411(5) Uani 1 1 d .
H12 H 0.1042 0.5073 0.4797 0.049 Uiso 1 1 calc R
C11 C 0.05691(15) 0.7800(4) 0.56879(12) 0.0373(5) Uani 1 1 d .
O1 O 1.17150(11) 1.1373(3) 0.94406(9) 0.0477(4) Uani 1 1 d .
H1A H 1.2273 1.2179 0.9394 0.071 Uiso 1 1 calc R
O3A O -0.02777(10) 0.8560(3) 0.60429(9) 0.0482(4) Uani 1 1 d .
H3A H -0.0135 0.9701 0.6383 0.072 Uiso 1 1 calc R
O2 O 0.14507(10) 0.8751(3) 0.58243(9) 0.0466(4) Uani 1 1 d .
N2 N 1.01148(12) 0.2039(3) 0.71585(10) 0.0371(4) Uani 1 1 d .
N1 N 1.16415(12) 0.9471(3) 0.88342(10) 0.0397(4) Uani 1 1 d .

loop_
_atom_site_aniso_label
_atom_site_aniso_U_11
_atom_site_aniso_U_22
_atom_site_aniso_U_33
_atom_site_aniso_U_23
_atom_site_aniso_U_13
_atom_site_aniso_U_12
C2 0.0389(10) 0.0322(10) 0.0320(10) -0.0014(8) -0.0027(8) 0.0018(8)
C10 0.0357(10) 0.0317(10) 0.0318(11) -0.0012(8) -0.0008(8) 0.0036(8)
C9 0.0356(10) 0.0314(9) 0.0312(10) 0.0008(8) -0.0015(8) 0.0028(8)
C3 0.0390(11) 0.0412(11) 0.0389(12) -0.0028(9) 0.0034(9) -0.0034(9)
C8 0.0475(12) 0.0401(11) 0.0354(11) -0.0069(9) 0.0048(9) -0.0003(9)
C1 0.0414(11) 0.0414(11) 0.0355(11) -0.0055(9) 0.0031(9) -0.0045(9)
C5 0.0427(12) 0.0354(11) 0.0456(13) -0.0049(9) -0.0045(10) -0.0001(9)
C4 0.0446(12) 0.0415(11) 0.0336(11) -0.0020(9) 0.0061(9) 0.0026(9)
C7 0.0422(12) 0.0509(13) 0.0432(12) -0.0010(10) 0.0089(9) -0.0019(10)
C6 0.0400(11) 0.0455(12) 0.0530(14) 0.0038(10) 0.0023(10) -0.0078(9)
C12 0.0417(11) 0.0422(11) 0.0395(11) -0.0112(9) 0.0037(9) 0.0070(9)
C11 0.0405(11) 0.0368(11) 0.0344(11) -0.0044(8) -0.0014(9) 0.0073(9)
O1 0.0526(9) 0.0461(9) 0.0443(9) -0.0160(6) 0.0038(7) -0.0112(7)
O3A 0.0402(8) 0.0521(9) 0.0522(10) -0.0260(7) 0.0027(7) 0.0017(7)
O2 0.0396(8) 0.0453(8) 0.0548(9) -0.0126(7) -0.0007(7) 0.0013(6)
N2 0.0398(9) 0.0363(9) 0.0352(9) -0.0047(7) 0.0022(7) 0.0037(7)
N1 0.0446(10) 0.0365(9) 0.0381(10) -0.0079(7) -0.0016(8) -0.0015(7)

loop_
_atom_type_symbol
_atom_type_description
_atom_type_scat_dispersion_real
_atom_type_scat_dispersion_imag
_atom_type_scat_source
C C 0.0033 0.0016 'International Tables Vol C Tables 4.2.6.8 and 6.1.1.4'
H H 0.0000 0.0000 'International Tables Vol C Tables 4.2.6.8 and 6.1.1.4'
N N 0.0061 0.0033 'International Tables Vol C Tables 4.2.6.8 and 6.1.1.4'
O O 0.0106 0.0060 'International Tables Vol C Tables 4.2.6.8 and 6.1.1.4'

loop_
_geom_angle_atom_site_label_1
_geom_angle_atom_site_label_2
_geom_angle_atom_site_label_3
_geom_angle
_geom_angle_site_symmetry_1
C3 C2 C9 118.57(17) .
C3 C2 C1 121.20(18) .
C9 C2 C1 120.23(17) .
N2 C10 C5 118.74(16) .
N2 C10 C9 121.20(16) .
C5 C10 C9 120.06(17) .
C8 C9 C10 117.42(17) .
C8 C9 C2 124.78(17) .
C10 C9 C2 117.81(17) .
C2 C3 C4 119.88(18) .
C7 C8 C9 121.47(18) .
N1 C1 C2 120.10(18) .
C6 C5 C10 120.40(18) .
N2 C4 C3 123.10(18) .
C8 C7 C6 120.25(19) .
C5 C6 C7 120.39(19) .
C12 C12 C11 124.8(2) 3_566
O2 C11 O3A 124.15(17) .
O2 C11 C12 120.02(17) .
O3A C11 C12 115.83(17) .
C4 N2 C10 119.42(16) .
C1 N1 O1 111.49(15) .

loop_
_geom_bond_atom_site_label_1
_geom_bond_atom_site_label_2
_geom_bond_distance
_geom_bond_site_symmetry_2
C2 C3 1.373(3) .
C2 C9 1.435(3) .
C2 C1 1.468(3) .
C10 N2 1.370(2) .
C10 C5 1.413(3) .
C10 C9 1.420(2) .
C9 C8 1.418(3) .
C3 C4 1.395(3) .
C8 C7 1.362(3) .
C1 N1 1.274(2) .
C5 C6 1.358(3) .
C4 N2 1.319(2) .
C7 C6 1.408(3) .
C12 C12 1.312(4) 3_566
C12 C11 1.492(3) .
C11 O2 1.236(2) .
C11 O3A 1.281(2) .
O1 N1 1.3822(19) .
